data_7114970
loop_
_publ_author_name
'Papaefstathiou, Giannis S.'
'Kipp, Alex J.'
'MacGillivray, Leonard R.'

_publ_section_title
;
 Exploiting modularity in template-controlled synthesis: a new linear
 template to direct reactivity within discrete hydrogen-bonded molecular
 assemblies in the solid state
;
_journal_issue 23
_journal_name_full 'Chemical Communications'
_journal_page_first 2462
_journal_paper_doi 10.1039/b106584j
_journal_year 2001
_chemical_formula_sum 'C24 H18 N2 O4'
_chemical_formula_weight 398.42
_chemical_name_systematic
; 
? 
;
_space_group_IT_number 14
_symmetry_cell_setting monoclinic
_symmetry_space_group_name_Hall '-P 2ybc'
_symmetry_space_group_name_H-M 'P 1 21/c 1'
_atom_sites_solution_hydrogens geom
_atom_sites_solution_primary direct
_atom_sites_solution_secondary difmap
_audit_creation_method SHELXL
_cell_angle_alpha 90.00
_cell_angle_beta 106.611(4)
_cell_angle_gamma 90.00
_cell_formula_units_Z 4
_cell_length_a 7.599(2)
_cell_length_b 29.271(6)
_cell_length_c 9.106(2)
_cell_measurement_temperature 173(2)
_cell_volume 1940.9(8)
_computing_structure_refinement 'SHELXL-93 (Sheldrick, 1993)'
_computing_structure_solution 'SHELXS-86 (Sheldrick, 1990)'
_diffrn_ambient_temperature 173(2)
_diffrn_radiation_monochromator graphite
_diffrn_radiation_source 'fine-focus sealed tube'
_diffrn_radiation_type MoK\a
_diffrn_radiation_wavelength 0.71070
_diffrn_reflns_av_R_equivalents 0.1111
_diffrn_reflns_av_sigmaI/netI 0.1031
_diffrn_reflns_limit_h_max 9
_diffrn_reflns_limit_h_min -9
_diffrn_reflns_limit_k_max 38
_diffrn_reflns_limit_k_min -38
_diffrn_reflns_limit_l_max 12
_diffrn_reflns_limit_l_min -8
_diffrn_reflns_number 9135
_diffrn_reflns_theta_max 22.50
_diffrn_reflns_theta_min 1.39
_exptl_absorpt_coefficient_mu 0.104
_exptl_crystal_density_diffrn 1.36
_exptl_crystal_F_000 860
_exptl_crystal_size_max 0.35
_exptl_crystal_size_mid 0.35
_exptl_crystal_size_min 0.30
_refine_diff_density_max 0.270
_refine_diff_density_min -0.263
_refine_diff_density_rms 0.046
_refine_ls_extinction_method none
_refine_ls_goodness_of_fit_all 0.846
_refine_ls_goodness_of_fit_obs 1.014
_refine_ls_matrix_type full
_refine_ls_number_parameters 291
_refine_ls_number_reflns 2297
_refine_ls_number_restraints 0
_refine_ls_restrained_S_all 0.840
_refine_ls_restrained_S_obs 1.014
_refine_ls_R_factor_all 0.1023
_refine_ls_R_factor_obs 0.0530
_refine_ls_shift/esd_max 0.000
_refine_ls_shift/esd_mean 0.000
_refine_ls_structure_factor_coef Fsqd
_refine_ls_weighting_details 'w=1/[\s^2^(Fo^2^)+(0.0666P)^2^+0.0000P] where P=(Fo^2^+2Fc^2^)/3'
_refine_ls_weighting_scheme calc
_refine_ls_wR_factor_all 0.1394
_refine_ls_wR_factor_obs 0.1197
_reflns_number_observed 1412
_reflns_number_total 2539
_reflns_observed_criterion >2sigma(I)
_cod_data_source_file b106584j.txt
_cod_data_source_block lmz3
_cod_depositor_comments
;
The following automatic conversions were performed:

'_refine_ls_weighting_scheme' value 'calc
w=1/[\s^2^(Fo^2^)+(0.0666P)^2^+0.0000P] where P=(Fo^2^+2Fc^2^)/3' was
changed to 'calc'. New tag '_refine_ls_weighting_details' was
created. The value of the new tag was set to
'w=1/[\s^2^(Fo^2^)+(0.0666P)^2^+0.0000P] where P=(Fo^2^+2Fc^2^)/3'.

Automatic conversion script
Id: cif_fix_values 3143 2015-03-26 13:38:13Z robertas 
;
_cod_original_cell_volume 1941.0(8)
_cod_original_sg_symbol_H-M P21/c
_cod_database_code 7114970

loop_
_symmetry_equiv_pos_as_xyz
'x, y, z'
'-x, y+1/2, -z+1/2'
'-x, -y, -z'
'x, -y-1/2, z-1/2'

loop_
_atom_site_aniso_label
_atom_site_aniso_U_11
_atom_site_aniso_U_22
_atom_site_aniso_U_33
_atom_site_aniso_U_23
_atom_site_aniso_U_13
_atom_site_aniso_U_12
O1 0.038(2) 0.031(2) 0.043(2) -0.002(2) 0.0101(14) -0.0040(13)
O2 0.047(2) 0.023(2) 0.060(2) 0.0058(15) 0.0162(15) 0.0044(13)
O3 0.037(2) 0.029(2) 0.056(2) 0.001(2) 0.0040(14) -0.0034(12)
O4 0.031(2) 0.030(2) 0.053(2) 0.0011(15) 0.0127(13) -0.0026(12)
N1 0.034(2) 0.035(2) 0.043(3) 0.000(2) 0.014(2) 0.001(2)
N2 0.034(2) 0.042(2) 0.042(3) -0.004(2) 0.010(2) 0.005(2)
C1 0.033(2) 0.030(2) 0.034(3) 0.005(2) 0.011(2) -0.003(2)
C2 0.039(2) 0.027(2) 0.034(3) 0.003(2) 0.015(2) -0.001(2)
C3 0.032(2) 0.026(2) 0.036(3) -0.003(2) 0.010(2) -0.004(2)
C4 0.043(3) 0.035(2) 0.046(3) -0.002(2) 0.015(2) -0.002(2)
C5 0.054(3) 0.033(2) 0.062(3) -0.010(2) 0.025(3) -0.004(2)
C6 0.053(3) 0.038(3) 0.050(3) -0.012(2) 0.015(2) -0.018(2)
C7 0.042(3) 0.035(2) 0.044(3) -0.006(2) 0.015(2) -0.014(2)
C8 0.039(3) 0.059(3) 0.049(3) -0.010(3) 0.009(2) -0.022(2)
C9 0.031(2) 0.068(3) 0.048(3) -0.003(3) 0.007(2) -0.010(2)
C10 0.027(2) 0.047(3) 0.054(3) 0.004(2) 0.015(2) 0.004(2)
C11 0.029(2) 0.034(3) 0.046(3) 0.006(2) 0.018(2) 0.003(2)
C12 0.027(2) 0.028(2) 0.049(3) 0.001(2) 0.014(2) 0.003(2)
C13 0.045(3) 0.039(3) 0.056(3) 0.002(3) 0.017(2) 0.001(2)
C14 0.069(4) 0.037(3) 0.088(5) -0.010(3) 0.037(3) -0.013(3)
C15 0.057(3) 0.071(4) 0.083(5) -0.039(4) 0.043(3) -0.034(3)
C16 0.040(3) 0.091(4) 0.035(3) -0.010(3) 0.007(2) -0.001(3)
C17 0.048(3) 0.042(3) 0.053(3) 0.003(3) 0.020(2) 0.003(2)
C20 0.040(3) 0.121(5) 0.079(5) -0.064(5) 0.034(3) -0.041(4)
C21 0.028(3) 0.135(5) 0.044(4) -0.016(4) 0.006(2) 0.000(3)
C22 0.040(3) 0.062(3) 0.051(4) 0.004(3) 0.016(2) 0.009(2)
C23 0.044(3) 0.054(3) 0.102(5) -0.035(4) 0.041(3) -0.024(3)
C24 0.035(3) 0.045(3) 0.065(4) -0.002(3) 0.019(2) 0.005(2)
C18A 0.049(5) 0.070(7) 0.065(8) 0.011(8) 0.033(5) 0.007(6)
C19A 0.055(6) 0.059(7) 0.053(7) 0.007(7) 0.017(5) -0.002(6)
C18B 0.035(10) 0.025(11) 0.015(12) 0.000(9) -0.007(8) -0.004(8)
C19B 0.034(9) 0.028(11) 0.023(11) -0.010(10) 0.000(8) 0.007(8)

loop_
_atom_site_label
_atom_site_type_symbol
_atom_site_fract_x
_atom_site_fract_y
_atom_site_fract_z
_atom_site_U_iso_or_equiv
_atom_site_thermal_displace_type
_atom_site_occupancy
_atom_site_calc_flag
_atom_site_refinement_flags
_atom_site_disorder_group
O1 O 0.2944(3) 0.62730(8) 0.5134(3) 0.0377(7) Uani 1 d . .
H1 H 0.2371(40) 0.6061(2) 0.4575(18) 0.045 Uiso 1 calc R .
O2 O 0.4217(3) 0.56945(8) 0.6688(3) 0.0432(8) Uani 1 d . .
O3 O -0.0565(3) 0.67984(8) 0.5568(3) 0.0423(8) Uani 1 d . .
H3 H -0.1316(32) 0.6596(3) 0.5127(29) 0.051 Uiso 1 calc R .
O4 O 0.0658(3) 0.62207(8) 0.7149(3) 0.0378(7) Uani 1 d . .
N1 N 0.0938(4) 0.56827(11) 0.3254(4) 0.0368(9) Uani 1 d . .
N2 N -0.6867(4) 0.37339(11) -0.3915(4) 0.0396(9) Uani 1 d . .
C1 C 0.4915(5) 0.64650(12) 0.7552(4) 0.0324(10) Uani 1 d . .
C2 C 0.4062(5) 0.68589(12) 0.7977(4) 0.0327(10) Uani 1 d . .
C3 C 0.2126(5) 0.69503(11) 0.7503(4) 0.0316(10) Uani 1 d . .
C4 C 0.1483(5) 0.73516(12) 0.7920(5) 0.0409(11) Uani 1 d . .
H4 H 0.0200(5) 0.74095(12) 0.7578(5) 0.049 Uiso 1 calc R .
C5 C 0.2629(6) 0.76819(13) 0.8829(5) 0.0482(12) Uani 1 d . .
H5 H 0.2137(6) 0.79589(13) 0.9086(5) 0.058 Uiso 1 calc R .
C6 C 0.4476(6) 0.75957(13) 0.9337(5) 0.0471(12) Uani 1 d . .
H6 H 0.5264(6) 0.78107(13) 0.9987(5) 0.057 Uiso 1 calc R .
C7 C 0.5226(5) 0.71934(13) 0.8911(5) 0.0398(11) Uani 1 d . .
C8 C 0.7159(5) 0.7119(2) 0.9419(5) 0.0498(12) Uani 1 d . .
H8 H 0.7930(5) 0.7342(2) 1.0046(5) 0.060 Uiso 1 calc R .
C9 C 0.7910(6) 0.6738(2) 0.9023(5) 0.0501(12) Uani 1 d . .
H9 H 0.9201(6) 0.6693(2) 0.9384(5) 0.060 Uiso 1 calc R .
C10 C 0.6809(5) 0.64098(14) 0.8089(5) 0.0421(11) Uani 1 d . .
H10 H 0.7361(5) 0.61442(14) 0.7814(5) 0.051 Uiso 1 calc R .
C11 C 0.3971(5) 0.61000(13) 0.6441(5) 0.0352(11) Uani 1 d . .
C12 C 0.0702(5) 0.66135(13) 0.6727(5) 0.0340(10) Uani 1 d . .
C13 C 0.0900(6) 0.52380(14) 0.3538(5) 0.0463(12) Uani 1 d . .
H13 H 0.1711(6) 0.51258(14) 0.4465(5) 0.056 Uiso 1 calc R .
C14 C -0.0217(7) 0.4934(2) 0.2595(6) 0.0614(15) Uani 1 d . .
H14 H -0.0176(7) 0.4621(2) 0.2869(6) 0.074 Uiso 1 calc R .
C15 C -0.1402(7) 0.5080(2) 0.1249(7) 0.065(2) Uani 1 d . .
C16 C -0.1417(6) 0.5542(2) 0.0921(5) 0.0561(13) Uani 1 d . .
H16 H -0.2236(6) 0.5661(2) 0.0009(5) 0.067 Uiso 1 calc R .
C17 C -0.0220(6) 0.58279(14) 0.1941(5) 0.0465(12) Uani 1 d . .
H17 H -0.0220(6) 0.61434(14) 0.1697(5) 0.056 Uiso 1 calc R .
C20 C -0.4575(7) 0.4335(2) -0.1844(7) 0.077(2) Uani 1 d . .
C21 C -0.4652(6) 0.3873(2) -0.1514(6) 0.070(2) Uani 1 d . .
H21 H -0.3911(6) 0.3754(2) -0.0569(6) 0.084 Uiso 1 calc R .
C22 C -0.5805(6) 0.3590(2) -0.2560(6) 0.0502(12) Uani 1 d . .
H22 H -0.5849(6) 0.3276(2) -0.2307(6) 0.060 Uiso 1 calc R .
C23 C -0.5650(6) 0.4478(2) -0.3246(7) 0.063(2) Uani 1 d . .
H23 H -0.5627(6) 0.4790(2) -0.3534(7) 0.075 Uiso 1 calc R .
C24 C -0.6756(5) 0.41754(14) -0.4233(5) 0.0474(12) Uani 1 d . .
H24 H -0.7484(5) 0.42855(14) -0.5197(5) 0.057 Uiso 1 calc R .
C18A C -0.2451(11) 0.4671(5) 0.0374(11) 0.058(2) Uani 0.70 d P 1
H18A H -0.2305(11) 0.4374(5) 0.0809(11) 0.070 Uiso 0.70 calc PR 1
C19A C -0.3534(10) 0.4745(5) -0.0967(10) 0.055(2) Uani 0.70 d P 1
H19A H -0.3685(10) 0.5043(5) -0.1401(10) 0.066 Uiso 0.70 calc PR 1
C18B C -0.2846(27) 0.4932(6) -0.0259(28) 0.028(4) Uani 0.30 d P 2
H18B H -0.3465(27) 0.5140(6) -0.1038(28) 0.034 Uiso 0.30 calc PR 2
C19B C -0.3144(24) 0.4441(6) -0.0341(27) 0.030(4) Uani 0.30 d P 2
H19B H -0.2547(24) 0.4224(6) 0.0414(27) 0.036 Uiso 0.30 calc PR 2

loop_
_atom_type_symbol
_atom_type_description
_atom_type_scat_dispersion_real
_atom_type_scat_dispersion_imag
_atom_type_scat_source
C C 0.0033 0.0016 'International Tables Vol C Tables 4.2.6.8 and 6.1.1.4'
H H 0.0000 0.0000 'International Tables Vol C Tables 4.2.6.8 and 6.1.1.4'
N N 0.0061 0.0033 'International Tables Vol C Tables 4.2.6.8 and 6.1.1.4'
O O 0.0106 0.0060 'International Tables Vol C Tables 4.2.6.8 and 6.1.1.4'

loop_
_geom_angle_atom_site_label_1
_geom_angle_atom_site_label_2
_geom_angle_atom_site_label_3
_geom_angle
C13 N1 C17 116.1(4)
C24 N2 C22 116.6(4)
C10 C1 C2 120.2(4)
C10 C1 C11 113.6(3)
C2 C1 C11 126.1(3)
C7 C2 C1 117.6(3)
C7 C2 C3 117.3(3)
C1 C2 C3 125.1(3)
C4 C3 C2 119.6(3)
C4 C3 C12 115.7(3)
C2 C3 C12 124.3(3)
C3 C4 C5 123.0(4)
C6 C5 C4 118.4(4)
C5 C6 C7 121.1(4)
C6 C7 C8 119.9(4)
C6 C7 C2 120.4(4)
C8 C7 C2 119.7(4)
C9 C8 C7 121.0(4)
C8 C9 C10 120.5(4)
C9 C10 C1 121.0(4)
O2 C11 O1 124.1(4)
O2 C11 C1 123.5(4)
O1 C11 C1 112.2(3)
O4 C12 O3 124.0(3)
O4 C12 C3 124.1(4)
O3 C12 C3 111.9(3)
N1 C13 C14 124.3(4)
C13 C14 C15 119.9(5)
C14 C15 C16 117.4(5)
C14 C15 C18B 145.6(9)
C16 C15 C18B 96.9(9)
C14 C15 C18A 109.7(7)
C16 C15 C18A 132.9(7)
C17 C16 C15 118.9(5)
N1 C17 C16 123.3(4)
C21 C20 C23 116.6(5)
C21 C20 C19B 93.8(9)
C23 C20 C19B 149.5(9)
C21 C20 C19A 134.2(7)
C23 C20 C19A 109.2(7)
C22 C21 C20 119.8(5)
N2 C22 C21 123.2(5)
C24 C23 C20 120.3(5)
N2 C24 C23 123.5(5)
C19A C18A C15 117.5(17)
C18A C19A C20 117.4(16)
C15 C18B C19B 112.3(24)
C20 C19B C18B 108.0(23)

loop_
_geom_bond_atom_site_label_1
_geom_bond_atom_site_label_2
_geom_bond_distance
O1 C11 1.323(4)
O2 C11 1.212(4)
O3 C12 1.324(4)
O4 C12 1.216(4)
N1 C13 1.329(5)
N1 C17 1.335(5)
N2 C24 1.332(5)
N2 C22 1.335(5)
C1 C10 1.391(5)
C1 C2 1.429(5)
C1 C11 1.505(5)
C2 C7 1.427(5)
C2 C3 1.435(5)
C3 C4 1.367(5)
C3 C12 1.485(5)
C4 C5 1.402(5)
C5 C6 1.369(5)
C6 C7 1.410(5)
C7 C8 1.425(5)
C8 C9 1.348(5)
C9 C10 1.393(5)
C13 C14 1.353(6)
C14 C15 1.365(6)
C15 C16 1.386(7)
C15 C18B 1.55(2)
C15 C18A 1.528(14)
C16 C17 1.381(5)
C20 C21 1.390(7)
C20 C23 1.370(7)
C20 C19B 1.52(2)
C20 C19A 1.530(14)
C21 C22 1.374(6)
C23 C24 1.367(6)
C18A C19A 1.281(13)
C18B C19B 1.45(3)
